data_7717834
loop_
_publ_author_name
'Thomas, Jarrod R.'
'Giansiracusa, Marcus J.'
'Mifsud, Jonathan T.'
'Mole, Richard A.'
'Sulway, Scott A.'

_publ_section_title
;
 A rare case of a zero-field single-ion magnet in a cerium(III)
 pseudo-icosahedral complex.
;
_journal_name_full 'Dalton transactions (Cambridge, England : 2003)'
_journal_paper_doi 10.1039/d4dt03231d
_journal_year 2025
_chemical_formula_moiety 'C42 H32 B2 N12 Nd O6, I, 2(C H2 Cl2)'
_chemical_formula_sum 'C44 H36 B2 Cl4 I N12 Nd O6'
_chemical_formula_weight 1263.41
_space_group_crystal_system triclinic
_space_group_IT_number 2
_space_group_name_Hall '-P 1'
_space_group_name_H-M_alt 'P -1'
_atom_sites_solution_hydrogens geom
_atom_sites_solution_primary dual
_audit_creation_date 2023-11-03
_audit_creation_method
;
Olex2 1.3
(compiled 2020.11.12 svn.r5f609507 for OlexSys, GUI svn.r6408)
;
_audit_update_record
;
2024-11-04 deposited with the CCDC.	2025-01-08 downloaded from the CCDC.
;
_cell_angle_alpha 72.254(2)
_cell_angle_beta 70.009(2)
_cell_angle_gamma 63.384(2)
_cell_formula_units_Z 1
_cell_length_a 11.0672(6)
_cell_length_b 11.3539(7)
_cell_length_c 11.8293(6)
_cell_measurement_reflns_used 9793
_cell_measurement_temperature 100.0
_cell_measurement_theta_max 33.180
_cell_measurement_theta_min 2.502
_cell_volume 1228.32(12)
_computing_cell_refinement 'SAINT V8.40B (?, 2016)'
_computing_data_reduction 'SAINT V8.40B (?, 2016)'
_computing_molecular_graphics 'Olex2 1.3 (Dolomanov et al., 2009)'
_computing_publication_material 'Olex2 1.3 (Dolomanov et al., 2009)'
_computing_structure_refinement 'XL  (Sheldrick, 2008)'
_computing_structure_solution 'SHELXT 2018/2 (Sheldrick, 2018)'
_diffrn_ambient_temperature 100.0
_diffrn_measured_fraction_theta_full 0.998
_diffrn_measured_fraction_theta_max 0.999
_diffrn_measurement_device_type 'Brucker DQUEST8 CCD'
_diffrn_radiation_type MoK\a
_diffrn_radiation_wavelength 0.71073
_diffrn_reflns_av_R_equivalents 0.0591
_diffrn_reflns_av_unetI/netI 0.0299
_diffrn_reflns_Laue_measured_fraction_full 0.998
_diffrn_reflns_Laue_measured_fraction_max 0.999
_diffrn_reflns_limit_h_max 15
_diffrn_reflns_limit_h_min -15
_diffrn_reflns_limit_k_max 16
_diffrn_reflns_limit_k_min -16
_diffrn_reflns_limit_l_max 16
_diffrn_reflns_limit_l_min -16
_diffrn_reflns_number 56339
_diffrn_reflns_point_group_measured_fraction_full 0.998
_diffrn_reflns_point_group_measured_fraction_max 0.999
_diffrn_reflns_theta_full 25.242
_diffrn_reflns_theta_max 30.504
_diffrn_reflns_theta_min 2.121
_diffrn_source_current 1.4
_diffrn_source_power 0.07
_diffrn_source_voltage 50.0
_exptl_absorpt_coefficient_mu 1.963
_exptl_absorpt_correction_T_max 0.7465
_exptl_absorpt_correction_T_min 0.5937
_exptl_absorpt_correction_type multi-scan
_exptl_absorpt_process_details
;
SADABS-2016/2 (Bruker,2016/2) was used for absorption correction.
wR2(int) was 0.1392 before and 0.0886 after correction.
The Ratio of minimum to maximum transmission is 0.7953.
The \l/2 correction factor is Not present.
;
_exptl_crystal_colour 'clear colourless'
_exptl_crystal_colour_lustre clear
_exptl_crystal_colour_primary colourless
_exptl_crystal_density_diffrn 1.708
_exptl_crystal_description plate
_exptl_crystal_F_000 623
_exptl_crystal_size_max 0.2
_exptl_crystal_size_mid 0.2
_exptl_crystal_size_min 0.1
_refine_diff_density_max 0.960
_refine_diff_density_min -1.645
_refine_diff_density_rms 0.119
_refine_ls_extinction_method none
_refine_ls_goodness_of_fit_ref 1.156
_refine_ls_hydrogen_treatment constr
_refine_ls_matrix_type full
_refine_ls_number_parameters 319
_refine_ls_number_reflns 7490
_refine_ls_number_restraints 0
_refine_ls_restrained_S_all 1.156
_refine_ls_R_factor_all 0.0399
_refine_ls_R_factor_gt 0.0326
_refine_ls_shift/su_max 0.001
_refine_ls_shift/su_mean 0.000
_refine_ls_structure_factor_coef Fsqd
_refine_ls_weighting_details 'w=1/[\s^2^(Fo^2^)+(0.0072P)^2^+3.2741P] where P=(Fo^2^+2Fc^2^)/3'
_refine_ls_weighting_scheme calc
_refine_ls_wR_factor_gt 0.0723
_refine_ls_wR_factor_ref 0.0796
_reflns_Friedel_coverage 0.000
_reflns_number_gt 6789
_reflns_number_total 7490
_reflns_threshold_expression 'I > 2\s(I)'
_cod_data_source_file d4dt03231d2.cif
_cod_data_source_block jtm06_231102_0m_a
_cod_database_code 7717834
_shelx_shelxl_version_number 2019/1
_shelx_space_group_comment
;
The symmetry employed for this shelxl refinement is uniquely defined
by the following loop, which should always be used as a source of
symmetry information in preference to the above space-group names.
They are only intended as comments.
;
_shelx_estimated_absorpt_t_max 0.828
_shelx_estimated_absorpt_t_min 0.695
_olex2_refinement_description
;
1. Fixed Uiso
 At 1.2 times of:
  All B(H) groups, All C(H) groups, All C(H,H) groups
2.a Ternary CH refined with riding coordinates:
 B1(H1A)
2.b Secondary CH2 refined with riding coordinates:
 C22(H22A,H22B)
2.c Aromatic/amide H refined with riding coordinates:
 C19(H19), C1(H1), C2(H2), C20(H20), C14(H14), C15(H15), C13(H13), C21(H21),
 C16(H16), C5(H5), C6(H6), C8(H8), C7(H7), C9(H9), C12(H12)
;
_olex2_submission_special_instructions 'No special instructions were received'

loop_
_space_group_symop_operation_xyz
'x, y, z'
'-x, -y, -z'

loop_
_atom_site_label
_atom_site_type_symbol
_atom_site_fract_x
_atom_site_fract_y
_atom_site_fract_z
_atom_site_U_iso_or_equiv
_atom_site_adp_type
_atom_site_occupancy
_atom_site_site_symmetry_order
_atom_site_calc_flag
_atom_site_refinement_flags_posn
_atom_site_refinement_flags_adp
_atom_site_refinement_flags_occupancy
_atom_site_disorder_assembly
_atom_site_disorder_group
Nd1 Nd 0.500000 0.500000 0.500000 0.01319(5) Uani 1 2 d S . P . .
I1 I 1.000000 0.000000 0.000000 0.04110(9) Uani 1 2 d S . P . .
Cl2 Cl 0.73231(9) 0.92611(7) -0.16065(7) 0.03282(15) Uani 1 1 d . . . . .
Cl1 Cl 0.87552(10) 0.66110(8) -0.03107(8) 0.0442(2) Uani 1 1 d . . . . .
O3 O 0.70303(18) 0.24106(17) 0.45363(16) 0.0167(3) Uani 1 1 d . . . . .
O2 O 0.21290(18) 0.53318(19) 0.58293(17) 0.0194(3) Uani 1 1 d . . . . .
O1 O 0.58648(19) 0.65259(18) 0.58330(17) 0.0185(3) Uani 1 1 d . . . . .
N1 N 0.5537(2) 0.7510(2) 0.23470(19) 0.0172(4) Uani 1 1 d . . . . .
N6 N 0.6268(2) 0.4518(2) 0.27523(18) 0.0146(3) Uani 1 1 d . . . . .
N5 N 0.6052(2) 0.5394(2) 0.16911(18) 0.0177(4) Uani 1 1 d . . . . .
N2 N 0.5530(2) 0.7076(2) 0.35574(18) 0.0156(4) Uani 1 1 d . . . . .
N3 N 0.3588(2) 0.6939(2) 0.23588(19) 0.0176(4) Uani 1 1 d . . . . .
N4 N 0.3287(2) 0.6330(2) 0.35524(18) 0.0149(4) Uani 1 1 d . . . . .
C18 C 0.7567(2) 0.2165(2) 0.3353(2) 0.0155(4) Uani 1 1 d . . . . .
C17 C 0.7126(2) 0.3321(2) 0.2426(2) 0.0153(4) Uani 1 1 d . . . . .
C19 C 0.8426(3) 0.0855(3) 0.3356(2) 0.0208(5) Uani 1 1 d . . . . .
H19 H 0.891851 0.042719 0.266482 0.025 Uiso 1 1 calc R U . . .
C3 C 0.5934(2) 0.7876(2) 0.3848(2) 0.0173(4) Uani 1 1 d . . . . .
C1 C 0.5947(3) 0.8558(3) 0.1900(2) 0.0226(5) Uani 1 1 d . . . . .
H1 H 0.603465 0.902897 0.108040 0.027 Uiso 1 1 calc R U . . .
C11 C 0.1263(2) 0.6074(2) 0.5048(2) 0.0180(4) Uani 1 1 d . . . . .
C2 C 0.6216(3) 0.8827(3) 0.2822(3) 0.0231(5) Uani 1 1 d . . . . .
H2 H 0.652158 0.950275 0.277860 0.028 Uiso 1 1 calc R U . . .
C20 C 0.8442(3) 0.0246(3) 0.4608(2) 0.0209(5) Uani 1 1 d . . . . .
H20 H 0.895614 -0.066301 0.490457 0.025 Uiso 1 1 calc R U . . .
C14 C 0.1314(3) 0.4937(3) 0.6925(2) 0.0233(5) Uani 1 1 d . . . . .
H14 H 0.163889 0.441137 0.763677 0.028 Uiso 1 1 calc R U . . .
C4 C 0.6022(2) 0.7673(2) 0.5083(2) 0.0181(4) Uani 1 1 d . . . . .
C15 C 0.6761(3) 0.4744(3) 0.0728(2) 0.0223(5) Uani 1 1 d . . . . .
H15 H 0.676864 0.514261 -0.010525 0.027 Uiso 1 1 calc R U . . .
C13 C -0.0013(3) 0.5408(3) 0.6838(3) 0.0259(5) Uani 1 1 d . . . . .
H13 H -0.077579 0.527314 0.746259 0.031 Uiso 1 1 calc R U . . .
C10 C 0.1923(2) 0.6570(2) 0.3833(2) 0.0166(4) Uani 1 1 d . . . . .
C21 C 0.7591(3) 0.1207(2) 0.5283(2) 0.0189(4) Uani 1 1 d . . . . .
H21 H 0.740269 0.107747 0.614791 0.023 Uiso 1 1 calc R U . . .
C16 C 0.7470(3) 0.3411(3) 0.1155(2) 0.0215(5) Uani 1 1 d . . . . .
H16 H 0.805616 0.271519 0.069495 0.026 Uiso 1 1 calc R U . . .
C5 C 0.6206(3) 0.8363(3) 0.5723(3) 0.0245(5) Uani 1 1 d . . . . .
H5 H 0.633420 0.918681 0.542236 0.029 Uiso 1 1 calc R U . . .
C6 C 0.6170(3) 0.7607(3) 0.6941(3) 0.0255(5) Uani 1 1 d . . . . .
H6 H 0.626711 0.783632 0.760458 0.031 Uiso 1 1 calc R U . . .
C8 C 0.2438(3) 0.7533(3) 0.1916(2) 0.0224(5) Uani 1 1 d . . . . .
H8 H 0.239146 0.801628 0.110994 0.027 Uiso 1 1 calc R U . . .
C7 C 0.5972(3) 0.6511(3) 0.6968(2) 0.0216(5) Uani 1 1 d . . . . .
H7 H 0.591433 0.582868 0.766437 0.026 Uiso 1 1 calc R U . . .
C9 C 0.1342(3) 0.7322(3) 0.2828(3) 0.0230(5) Uani 1 1 d . . . . .
H9 H 0.040526 0.761884 0.278598 0.028 Uiso 1 1 calc R U . . .
C12 C -0.0053(3) 0.6150(3) 0.5625(3) 0.0249(5) Uani 1 1 d . . . . .
H12 H -0.084605 0.660634 0.528854 0.030 Uiso 1 1 calc R U . . .
C22 C 0.8953(3) 0.8034(3) -0.1344(3) 0.0316(6) Uani 1 1 d . . . . .
H22A H 0.958835 0.777102 -0.212924 0.038 Uiso 1 1 calc R U . . .
H22B H 0.937691 0.841997 -0.101360 0.038 Uiso 1 1 calc R U . . .
B1 B 0.5072(3) 0.6874(3) 0.1681(2) 0.0185(5) Uani 1 1 d . . . . .
H1A H 0.508827 0.736328 0.081932 0.022 Uiso 1 1 calc R U . . .

loop_
_atom_site_aniso_label
_atom_site_aniso_U_11
_atom_site_aniso_U_22
_atom_site_aniso_U_33
_atom_site_aniso_U_23
_atom_site_aniso_U_13
_atom_site_aniso_U_12
Nd1 0.01352(8) 0.01226(8) 0.01297(8) -0.00329(6) -0.00412(6) -0.00294(6)
I1 0.05124(18) 0.02713(14) 0.03513(15) -0.02125(12) -0.03208(14) 0.01901(12)
Cl2 0.0399(4) 0.0256(3) 0.0355(4) 0.0011(3) -0.0177(3) -0.0127(3)
Cl1 0.0487(5) 0.0223(3) 0.0324(4) 0.0020(3) 0.0055(3) -0.0042(3)
O3 0.0184(8) 0.0134(7) 0.0152(7) -0.0025(6) -0.0035(6) -0.0038(6)
O2 0.0130(7) 0.0220(9) 0.0207(8) -0.0034(7) -0.0028(6) -0.0058(7)
O1 0.0222(8) 0.0174(8) 0.0210(8) -0.0059(7) -0.0058(7) -0.0099(7)
N1 0.0174(9) 0.0141(9) 0.0151(9) -0.0008(7) -0.0005(7) -0.0055(7)
N6 0.0144(8) 0.0127(8) 0.0134(8) -0.0025(7) -0.0022(7) -0.0031(7)
N5 0.0198(9) 0.0174(9) 0.0130(8) -0.0038(7) -0.0027(7) -0.0048(8)
N2 0.0162(9) 0.0136(9) 0.0159(9) -0.0025(7) -0.0019(7) -0.0063(7)
N3 0.0197(9) 0.0154(9) 0.0158(9) -0.0011(7) -0.0077(7) -0.0037(8)
N4 0.0160(9) 0.0148(9) 0.0138(8) -0.0025(7) -0.0039(7) -0.0056(7)
C18 0.0141(9) 0.0156(10) 0.0162(10) -0.0061(8) -0.0005(8) -0.0053(8)
C17 0.0147(10) 0.0141(10) 0.0155(10) -0.0046(8) -0.0027(8) -0.0036(8)
C19 0.0190(11) 0.0161(11) 0.0231(12) -0.0061(9) -0.0010(9) -0.0046(9)
C3 0.0131(9) 0.0132(10) 0.0236(11) -0.0048(8) -0.0002(8) -0.0055(8)
C1 0.0222(12) 0.0160(11) 0.0215(11) -0.0005(9) 0.0020(9) -0.0076(9)
C11 0.0150(10) 0.0158(10) 0.0246(11) -0.0063(9) -0.0056(9) -0.0048(8)
C2 0.0224(12) 0.0166(11) 0.0283(13) -0.0023(10) 0.0005(10) -0.0117(10)
C20 0.0189(11) 0.0140(10) 0.0266(12) -0.0015(9) -0.0050(9) -0.0054(9)
C14 0.0206(11) 0.0258(13) 0.0213(12) -0.0042(10) 0.0005(9) -0.0111(10)
C4 0.0129(9) 0.0165(10) 0.0267(12) -0.0073(9) -0.0028(9) -0.0065(8)
C15 0.0244(12) 0.0206(12) 0.0154(10) -0.0059(9) -0.0018(9) -0.0035(10)
C13 0.0182(11) 0.0296(14) 0.0295(13) -0.0088(11) 0.0013(10) -0.0116(10)
C10 0.0142(10) 0.0138(10) 0.0226(11) -0.0059(8) -0.0071(8) -0.0026(8)
C21 0.0204(11) 0.0159(10) 0.0185(10) 0.0010(8) -0.0056(9) -0.0071(9)
C16 0.0236(12) 0.0195(11) 0.0170(11) -0.0087(9) -0.0024(9) -0.0029(9)
C5 0.0205(11) 0.0171(11) 0.0412(15) -0.0102(11) -0.0083(11) -0.0079(9)
C6 0.0224(12) 0.0275(13) 0.0330(14) -0.0128(11) -0.0104(11) -0.0078(10)
C8 0.0249(12) 0.0194(11) 0.0226(12) -0.0025(9) -0.0124(10) -0.0041(10)
C7 0.0220(11) 0.0247(12) 0.0215(11) -0.0081(10) -0.0079(9) -0.0075(10)
C9 0.0204(11) 0.0213(12) 0.0293(13) -0.0046(10) -0.0136(10) -0.0043(10)
C12 0.0138(10) 0.0291(13) 0.0334(14) -0.0103(11) -0.0043(10) -0.0078(10)
C22 0.0287(14) 0.0266(14) 0.0353(15) 0.0002(12) -0.0028(12) -0.0142(12)
B1 0.0209(12) 0.0167(12) 0.0134(11) -0.0023(9) -0.0026(9) -0.0049(10)

loop_
_atom_type_symbol
_atom_type_description
_atom_type_scat_dispersion_real
_atom_type_scat_dispersion_imag
_atom_type_scat_source
C C 0.0033 0.0016 'International Tables Vol C Tables 4.2.6.8 and 6.1.1.4'
H H 0.0000 0.0000 'International Tables Vol C Tables 4.2.6.8 and 6.1.1.4'
B B 0.0013 0.0007 'International Tables Vol C Tables 4.2.6.8 and 6.1.1.4'
Cl Cl 0.1484 0.1585 'International Tables Vol C Tables 4.2.6.8 and 6.1.1.4'
I I -0.4742 1.8119 'International Tables Vol C Tables 4.2.6.8 and 6.1.1.4'
N N 0.0061 0.0033 'International Tables Vol C Tables 4.2.6.8 and 6.1.1.4'
Nd Nd -0.1943 3.0179 'International Tables Vol C Tables 4.2.6.8 and 6.1.1.4'
O O 0.0106 0.0060 'International Tables Vol C Tables 4.2.6.8 and 6.1.1.4'

loop_
_geom_angle_atom_site_label_1
_geom_angle_atom_site_label_2
_geom_angle_atom_site_label_3
_geom_angle
_geom_angle_site_symmetry_1
_geom_angle_site_symmetry_3
_geom_angle_publ_flag
O3 Nd1 O3 180.0 . 2_666 ?
O3 Nd1 O2 62.35(5) 2_666 . ?
O3 Nd1 O2 117.65(5) . . ?
O3 Nd1 O2 62.35(5) . 2_666 ?
O3 Nd1 O2 117.65(5) 2_666 2_666 ?
O2 Nd1 O2 180.0 . 2_666 ?
O1 Nd1 O3 63.78(5) 2_666 . ?
O1 Nd1 O3 116.22(5) 2_666 2_666 ?
O1 Nd1 O3 63.78(5) . 2_666 ?
O1 Nd1 O3 116.22(5) . . ?
O1 Nd1 O2 118.18(5) 2_666 2_666 ?
O1 Nd1 O2 61.82(5) 2_666 . ?
O1 Nd1 O2 118.18(5) . . ?
O1 Nd1 O2 61.82(5) . 2_666 ?
O1 Nd1 O1 180.00(6) 2_666 . ?
N6 Nd1 O3 121.78(5) 2_666 . ?
N6 Nd1 O3 58.22(5) 2_666 2_666 ?
N6 Nd1 O3 121.78(5) . 2_666 ?
N6 Nd1 O3 58.22(5) . . ?
N6 Nd1 O2 63.62(6) . 2_666 ?
N6 Nd1 O2 63.62(6) 2_666 . ?
N6 Nd1 O2 116.38(6) 2_666 2_666 ?
N6 Nd1 O2 116.38(6) . . ?
N6 Nd1 O1 116.40(6) . . ?
N6 Nd1 O1 63.60(6) . 2_666 ?
N6 Nd1 O1 63.61(6) 2_666 . ?
N6 Nd1 O1 116.39(6) 2_666 2_666 ?
N6 Nd1 N6 180.0 2_666 . ?
N2 Nd1 O3 116.49(6) 2_666 2_666 ?
N2 Nd1 O3 116.49(6) . . ?
N2 Nd1 O3 63.51(6) . 2_666 ?
N2 Nd1 O3 63.51(6) 2_666 . ?
N2 Nd1 O2 63.64(6) . 2_666 ?
N2 Nd1 O2 116.36(6) . . ?
N2 Nd1 O2 116.36(6) 2_666 2_666 ?
N2 Nd1 O2 63.64(6) 2_666 . ?
N2 Nd1 O1 121.28(6) . 2_666 ?
N2 Nd1 O1 121.28(6) 2_666 . ?
N2 Nd1 O1 58.73(6) . . ?
N2 Nd1 O1 58.72(6) 2_666 2_666 ?
N2 Nd1 N6 69.52(6) 2_666 2_666 ?
N2 Nd1 N6 110.48(6) 2_666 . ?
N2 Nd1 N6 110.48(6) . 2_666 ?
N2 Nd1 N6 69.52(6) . . ?
N2 Nd1 N2 180.00(9) 2_666 . ?
N4 Nd1 O3 62.95(6) 2_666 . ?
N4 Nd1 O3 117.05(6) . . ?
N4 Nd1 O3 117.05(6) 2_666 2_666 ?
N4 Nd1 O3 62.95(6) . 2_666 ?
N4 Nd1 O2 58.58(6) 2_666 2_666 ?
N4 Nd1 O2 121.42(6) . 2_666 ?
N4 Nd1 O2 58.58(6) . . ?
N4 Nd1 O2 121.42(6) 2_666 . ?
N4 Nd1 O1 116.81(6) 2_666 2_666 ?
N4 Nd1 O1 63.19(6) 2_666 . ?
N4 Nd1 O1 63.19(6) . 2_666 ?
N4 Nd1 O1 116.81(6) . . ?
N4 Nd1 N6 69.36(6) . . ?
N4 Nd1 N6 110.64(6) 2_666 . ?
N4 Nd1 N6 110.64(6) . 2_666 ?
N4 Nd1 N6 69.36(6) 2_666 2_666 ?
N4 Nd1 N2 111.34(6) . 2_666 ?
N4 Nd1 N2 68.66(6) . . ?
N4 Nd1 N2 68.66(6) 2_666 2_666 ?
N4 Nd1 N2 111.34(6) 2_666 . ?
N4 Nd1 N4 180.00(6) . 2_666 ?
C18 O3 Nd1 119.87(14) . . ?
C21 O3 Nd1 133.62(15) . . ?
C21 O3 C18 106.34(19) . . ?
C11 O2 Nd1 119.21(14) . . ?
C11 O2 C14 106.5(2) . . ?
C14 O2 Nd1 134.22(16) . . ?
C4 O1 Nd1 119.58(14) . . ?
C4 O1 C7 106.50(19) . . ?
C7 O1 Nd1 132.99(15) . . ?
N2 N1 B1 121.55(19) . . ?
C1 N1 N2 109.9(2) . . ?
C1 N1 B1 128.5(2) . . ?
N5 N6 Nd1 126.91(14) . . ?
C17 N6 Nd1 126.83(15) . . ?
C17 N6 N5 105.80(19) . . ?
N6 N5 B1 121.76(19) . . ?
C15 N5 N6 110.0(2) . . ?
C15 N5 B1 128.2(2) . . ?
N1 N2 Nd1 127.29(15) . . ?
C3 N2 Nd1 126.72(16) . . ?
C3 N2 N1 105.87(19) . . ?
N4 N3 B1 121.60(19) . . ?
C8 N3 N4 110.4(2) . . ?
C8 N3 B1 128.0(2) . . ?
N3 N4 Nd1 127.34(15) . . ?
C10 N4 Nd1 127.18(16) . . ?
C10 N4 N3 105.48(19) . . ?
O3 C18 C17 114.7(2) . . ?
C19 C18 O3 109.9(2) . . ?
C19 C18 C17 135.4(2) . . ?
N6 C17 C18 119.7(2) . . ?
N6 C17 C16 111.3(2) . . ?
C16 C17 C18 129.0(2) . . ?
C18 C19 H19 126.7 . . ?
C18 C19 C20 106.5(2) . . ?
C20 C19 H19 126.7 . . ?
N2 C3 C2 110.9(2) . . ?
N2 C3 C4 119.3(2) . . ?
C2 C3 C4 129.8(2) . . ?
N1 C1 H1 125.5 . . ?
N1 C1 C2 109.0(2) . . ?
C2 C1 H1 125.5 . . ?
O2 C11 C10 115.4(2) . . ?
C12 C11 O2 110.0(2) . . ?
C12 C11 C10 134.6(2) . . ?
C3 C2 H2 127.9 . . ?
C1 C2 C3 104.3(2) . . ?
C1 C2 H2 127.9 . . ?
C19 C20 H20 126.5 . . ?
C21 C20 C19 107.0(2) . . ?
C21 C20 H20 126.5 . . ?
O2 C14 H14 125.0 . . ?
C13 C14 O2 110.0(2) . . ?
C13 C14 H14 125.0 . . ?
O1 C4 C3 115.0(2) . . ?
C5 C4 O1 109.9(2) . . ?
C5 C4 C3 135.1(2) . . ?
N5 C15 H15 125.5 . . ?
N5 C15 C16 108.9(2) . . ?
C16 C15 H15 125.5 . . ?
C14 C13 H13 126.6 . . ?
C14 C13 C12 106.9(2) . . ?
C12 C13 H13 126.6 . . ?
N4 C10 C11 119.6(2) . . ?
N4 C10 C9 111.2(2) . . ?
C9 C10 C11 129.2(2) . . ?
O3 C21 H21 124.9 . . ?
C20 C21 O3 110.3(2) . . ?
C20 C21 H21 124.9 . . ?
C17 C16 H16 128.0 . . ?
C15 C16 C17 103.9(2) . . ?
C15 C16 H16 128.0 . . ?
C4 C5 H5 126.7 . . ?
C4 C5 C6 106.6(2) . . ?
C6 C5 H5 126.7 . . ?
C5 C6 H6 126.5 . . ?
C7 C6 C5 107.1(2) . . ?
C7 C6 H6 126.5 . . ?
N3 C8 H8 125.7 . . ?
N3 C8 C9 108.7(2) . . ?
C9 C8 H8 125.7 . . ?
O1 C7 H7 125.0 . . ?
C6 C7 O1 110.0(2) . . ?
C6 C7 H7 125.0 . . ?
C10 C9 H9 127.8 . . ?
C8 C9 C10 104.3(2) . . ?
C8 C9 H9 127.8 . . ?
C11 C12 C13 106.6(2) . . ?
C11 C12 H12 126.7 . . ?
C13 C12 H12 126.7 . . ?
Cl2 C22 H22A 109.4 . . ?
Cl2 C22 H22B 109.4 . . ?
Cl1 C22 Cl2 111.15(17) . . ?
Cl1 C22 H22A 109.4 . . ?
Cl1 C22 H22B 109.4 . . ?
H22A C22 H22B 108.0 . . ?
N1 B1 N3 109.3(2) . . ?
N1 B1 H1A 109.9 . . ?
N5 B1 N1 109.5(2) . . ?
N5 B1 N3 108.3(2) . . ?
N5 B1 H1A 109.9 . . ?
N3 B1 H1A 109.9 . . ?

loop_
_geom_bond_atom_site_label_1
_geom_bond_atom_site_label_2
_geom_bond_distance
_geom_bond_site_symmetry_2
_geom_bond_publ_flag
Nd1 O3 2.8661(17) . ?
Nd1 O3 2.8661(17) 2_666 ?
Nd1 O2 2.8674(17) 2_666 ?
Nd1 O2 2.8674(17) . ?
Nd1 O1 2.8390(17) . ?
Nd1 O1 2.8390(17) 2_666 ?
Nd1 N6 2.643(2) . ?
Nd1 N6 2.643(2) 2_666 ?
Nd1 N2 2.629(2) . ?
Nd1 N2 2.629(2) 2_666 ?
Nd1 N4 2.624(2) . ?
Nd1 N4 2.624(2) 2_666 ?
Cl2 C22 1.777(3) . ?
Cl1 C22 1.756(3) . ?
O3 C18 1.383(3) . ?
O3 C21 1.382(3) . ?
O2 C11 1.375(3) . ?
O2 C14 1.380(3) . ?
O1 C4 1.381(3) . ?
O1 C7 1.382(3) . ?
N1 N2 1.363(3) . ?
N1 C1 1.355(3) . ?
N1 B1 1.538(4) . ?
N6 N5 1.361(3) . ?
N6 C17 1.346(3) . ?
N5 C15 1.357(3) . ?
N5 B1 1.537(3) . ?
N2 C3 1.343(3) . ?
N3 N4 1.368(3) . ?
N3 C8 1.349(3) . ?
N3 B1 1.540(4) . ?
N4 C10 1.345(3) . ?
C18 C17 1.441(3) . ?
C18 C19 1.359(3) . ?
C17 C16 1.402(3) . ?
C19 H19 0.9500 . ?
C19 C20 1.433(4) . ?
C3 C2 1.407(3) . ?
C3 C4 1.439(4) . ?
C1 H1 0.9500 . ?
C1 C2 1.370(4) . ?
C11 C10 1.440(4) . ?
C11 C12 1.355(3) . ?
C2 H2 0.9500 . ?
C20 H20 0.9500 . ?
C20 C21 1.346(4) . ?
C14 H14 0.9500 . ?
C14 C13 1.349(4) . ?
C4 C5 1.355(3) . ?
C15 H15 0.9500 . ?
C15 C16 1.380(4) . ?
C13 H13 0.9500 . ?
C13 C12 1.429(4) . ?
C10 C9 1.402(3) . ?
C21 H21 0.9500 . ?
C16 H16 0.9500 . ?
C5 H5 0.9500 . ?
C5 C6 1.432(4) . ?
C6 H6 0.9500 . ?
C6 C7 1.347(4) . ?
C8 H8 0.9500 . ?
C8 C9 1.379(4) . ?
C7 H7 0.9500 . ?
C9 H9 0.9500 . ?
C12 H12 0.9500 . ?
C22 H22A 0.9900 . ?
C22 H22B 0.9900 . ?
B1 H1A 1.0000 . ?

loop_
_geom_torsion_atom_site_label_1
_geom_torsion_atom_site_label_2
_geom_torsion_atom_site_label_3
_geom_torsion_atom_site_label_4
_geom_torsion
_geom_torsion_site_symmetry_1
_geom_torsion_site_symmetry_2
_geom_torsion_site_symmetry_3
_geom_torsion_site_symmetry_4
_geom_torsion_publ_flag
Nd1 O3 C18 C17 5.7(3) . . . . ?
Nd1 O3 C18 C19 -175.44(15) . . . . ?
Nd1 O3 C21 C20 175.03(16) . . . . ?
Nd1 O2 C11 C10 3.0(3) . . . . ?
Nd1 O2 C11 C12 -177.80(17) . . . . ?
Nd1 O2 C14 C13 177.57(18) . . . . ?
Nd1 O1 C4 C3 -9.3(3) . . . . ?
Nd1 O1 C4 C5 169.70(16) . . . . ?
Nd1 O1 C7 C6 -167.74(17) . . . . ?
Nd1 N6 N5 C15 -172.30(17) . . . . ?
Nd1 N6 N5 B1 5.0(3) . . . . ?
Nd1 N6 C17 C18 -7.7(3) . . . . ?
Nd1 N6 C17 C16 172.50(16) . . . . ?
Nd1 N2 C3 C2 175.86(16) . . . . ?
Nd1 N2 C3 C4 -4.2(3) . . . . ?
Nd1 N4 C10 C11 0.2(3) . . . . ?
Nd1 N4 C10 C9 179.64(16) . . . . ?
O3 C18 C17 N6 0.6(3) . . . . ?
O3 C18 C17 C16 -179.7(2) . . . . ?
O3 C18 C19 C20 -0.6(3) . . . . ?
O2 C11 C10 N4 -2.2(3) . . . . ?
O2 C11 C10 C9 178.4(2) . . . . ?
O2 C11 C12 C13 -0.3(3) . . . . ?
O2 C14 C13 C12 -0.3(3) . . . . ?
O1 C4 C5 C6 0.3(3) . . . . ?
N1 N2 C3 C2 -0.4(3) . . . . ?
N1 N2 C3 C4 179.6(2) . . . . ?
N1 C1 C2 C3 -0.2(3) . . . . ?
N6 N5 C15 C16 -0.4(3) . . . . ?
N6 N5 B1 N1 56.3(3) . . . . ?
N6 N5 B1 N3 -62.8(3) . . . . ?
N6 C17 C16 C15 -0.1(3) . . . . ?
N5 N6 C17 C18 179.7(2) . . . . ?
N5 N6 C17 C16 -0.1(3) . . . . ?
N5 C15 C16 C17 0.3(3) . . . . ?
N2 N1 C1 C2 -0.1(3) . . . . ?
N2 N1 B1 N5 -63.0(3) . . . . ?
N2 N1 B1 N3 55.5(3) . . . . ?
N2 C3 C2 C1 0.4(3) . . . . ?
N2 C3 C4 O1 8.9(3) . . . . ?
N2 C3 C4 C5 -169.8(3) . . . . ?
N3 N4 C10 C11 -179.1(2) . . . . ?
N3 N4 C10 C9 0.4(3) . . . . ?
N3 C8 C9 C10 0.1(3) . . . . ?
N4 N3 C8 C9 0.1(3) . . . . ?
N4 N3 B1 N1 -60.2(3) . . . . ?
N4 N3 B1 N5 59.1(3) . . . . ?
N4 C10 C9 C8 -0.3(3) . . . . ?
C18 O3 C21 C20 0.1(3) . . . . ?
C18 C17 C16 C15 -179.9(2) . . . . ?
C18 C19 C20 C21 0.6(3) . . . . ?
C17 N6 N5 C15 0.3(3) . . . . ?
C17 N6 N5 B1 177.6(2) . . . . ?
C17 C18 C19 C20 177.9(3) . . . . ?
C19 C18 C17 N6 -177.9(3) . . . . ?
C19 C18 C17 C16 1.9(5) . . . . ?
C19 C20 C21 O3 -0.4(3) . . . . ?
C3 C4 C5 C6 179.0(3) . . . . ?
C1 N1 N2 Nd1 -175.96(16) . . . . ?
C1 N1 N2 C3 0.3(3) . . . . ?
C1 N1 B1 N5 119.7(3) . . . . ?
C1 N1 B1 N3 -121.8(3) . . . . ?
C11 O2 C14 C13 0.2(3) . . . . ?
C11 C10 C9 C8 179.0(2) . . . . ?
C2 C3 C4 O1 -171.2(2) . . . . ?
C2 C3 C4 C5 10.2(5) . . . . ?
C14 O2 C11 C10 -179.1(2) . . . . ?
C14 O2 C11 C12 0.1(3) . . . . ?
C14 C13 C12 C11 0.4(3) . . . . ?
C4 O1 C7 C6 0.8(3) . . . . ?
C4 C3 C2 C1 -179.6(2) . . . . ?
C4 C5 C6 C7 0.2(3) . . . . ?
C15 N5 B1 N1 -126.9(3) . . . . ?
C15 N5 B1 N3 114.0(3) . . . . ?
C10 C11 C12 C13 178.7(3) . . . . ?
C21 O3 C18 C17 -178.5(2) . . . . ?
C21 O3 C18 C19 0.3(3) . . . . ?
C5 C6 C7 O1 -0.6(3) . . . . ?
C8 N3 N4 Nd1 -179.55(16) . . . . ?
C8 N3 N4 C10 -0.3(3) . . . . ?
C8 N3 B1 N1 121.3(3) . . . . ?
C8 N3 B1 N5 -119.4(3) . . . . ?
C7 O1 C4 C3 -179.7(2) . . . . ?
C7 O1 C4 C5 -0.7(3) . . . . ?
C12 C11 C10 N4 178.9(3) . . . . ?
C12 C11 C10 C9 -0.5(5) . . . . ?
B1 N1 N2 Nd1 6.3(3) . . . . ?
B1 N1 N2 C3 -177.4(2) . . . . ?
B1 N1 C1 C2 177.5(2) . . . . ?
B1 N5 C15 C16 -177.5(2) . . . . ?
B1 N3 N4 Nd1 1.7(3) . . . . ?
B1 N3 N4 C10 -179.0(2) . . . . ?
B1 N3 C8 C9 178.7(2) . . . . ?
